data_1000421
loop_
_publ_author_name
'Lapasset, J'
'Bordallo, H N'
'Almairac, R'
'Nouet, J'

_publ_section_title
;
Crystal structures of barium zincate fluoride, Ba Zn F4 at 295 and 113 K
;
_journal_coden_ASTM ZEKRDZ
_journal_name_full
;
Zeitschrift fuer Kristallographie (149,1979-)
;
_journal_page_first 934
_journal_page_last 935
_journal_volume 211
_journal_year 1996
_chemical_formula_structural 'Ba (Zn F4)'
_chemical_formula_sum 'Ba F4 Zn'
_chemical_name_systematic 'Barium tetrafluorozincate'
_space_group_IT_number 36
_symmetry_cell_setting orthorhombic
_symmetry_Int_Tables_number 36
_symmetry_space_group_name_Hall 'C 2c -2'
_symmetry_space_group_name_H-M 'C m c 21'
_cell_angle_alpha 90
_cell_angle_beta 90
_cell_angle_gamma 90
_cell_formula_units_Z 4
_cell_length_a 4.1974(6)
_cell_length_b 14.546(3)
_cell_length_c 5.8391(8)
_cell_volume 356.5
_database_code_amcsd 0011068
_diffrn_ambient_temperature 295
_exptl_crystal_density_diffrn 5.193
_refine_ls_R_factor_all 0.0327
_cod_database_code 1000421
_amcsd_formula_title BaZnF4

loop_
_space_group_symop_operation_xyz
x,y,z
-x,y,z
-x,-y,1/2+z
x,-y,1/2+z
1/2+x,1/2+y,z
1/2-x,1/2+y,z
1/2-x,1/2-y,1/2+z
1/2+x,1/2-y,1/2+z

loop_
_atom_site_aniso_label
_atom_site_aniso_U_11
_atom_site_aniso_U_12
_atom_site_aniso_U_13
_atom_site_aniso_U_22
_atom_site_aniso_U_23
_atom_site_aniso_U_33
Ba1 0.00653(9) 0. 0. 0.01860(14) 0.00668(12) 0.01464(13)
Zn1 0.0092(2) 0. 0. 0.0086(2) 0.0007(2) 0.0084(2)
F1 0.018(2) 0. 0. 0.0101(13) 0.0009(12) 0.0136(15)
F2 0.0117(15) 0. 0. 0.021(2) -0.007(2) 0.015(2)
F3 0.022(2) 0. 0. 0.0111(14) -0.0054(13) 0.016(2)
F4 0.0078(13) 0. 0. 0.040(3) 0.009(2) 0.024(2)

loop_
_atom_site_label
_atom_site_type_symbol
_atom_site_symmetry_multiplicity
_atom_site_Wyckoff_symbol
_atom_site_fract_x
_atom_site_fract_y
_atom_site_fract_z
_atom_site_occupancy
_atom_site_attached_hydrogens
_atom_site_calc_flag
Ba1 Ba2+ 4 a 0.5 0.35235(3) 0.46262(14) 1. 0 d
Zn1 Zn2+ 4 a 0. 0.41317(5) 0. 1. 0 d
F1 F1- 4 a 0. 0.3017(3) 0.2003(9) 1. 0 d
F2 F1- 4 a 0. 0.3326(4) -0.2705(9) 1. 0 d
F3 F1- 4 a 0. 0.4715(3) 0.3241(9) 1. 0 d
F4 F1- 4 a 0.5 0.4227(5) 0.0118(12) 1. 0 d

loop_
_atom_type_symbol
_atom_type_oxidation_number
Ba2+ 2.000
Zn2+ 2.000
F1- -1.000

loop_
_cod_related_entry_id
_cod_related_entry_database
_cod_related_entry_code
1 AMCSD 0011068
